data_4502633
loop_
_publ_author_name
'B\'athori, Nikoletta B.'
'Nassimbeni, Luigi R.'

_publ_section_title
;
 Selectivity and Enantiomeric Resolution in Inclusion Chemistry: A
 Systematic Study of Chiral Discrimination through Crystallization
;
_journal_issue 4
_journal_name_full 'Crystal Growth &amp; Design'
_journal_page_first 1782
_journal_paper_doi 10.1021/cg901461k
_journal_volume 10
_journal_year 2010
_chemical_absolute_configuration rm
_chemical_formula_sum 'C35 H41 N O4'
_chemical_formula_weight 539.69
_chemical_name_systematic
; 
 ? 
;
_space_group_IT_number 19
_symmetry_cell_setting orthorhombic
_symmetry_space_group_name_Hall 'P 2ac 2ab'
_symmetry_space_group_name_H-M 'P 21 21 21'
_atom_sites_solution_hydrogens geom
_atom_sites_solution_primary direct
_atom_sites_solution_secondary difmap
_audit_creation_method SHELXL-97
_cell_angle_alpha 90.00
_cell_angle_beta 90.00
_cell_angle_gamma 90.00
_cell_formula_units_Z 4
_cell_length_a 9.1155(18)
_cell_length_b 15.942(3)
_cell_length_c 21.279(4)
_cell_measurement_reflns_used 3310
_cell_measurement_temperature 173(2)
_cell_measurement_theta_max 25.67
_cell_measurement_theta_min 2.57
_cell_volume 3092.2(10)
_computing_cell_refinement 'DENZO,Dordrecht, 2000'
_computing_data_collection 'COLLECT,Nonius 1998.Nonius BV,Delft,The Netherlands'
_computing_data_reduction 'DENZO,Dordrecht, 2000'
_computing_molecular_graphics 'X-Seed (Barbour, 2000)'
_computing_publication_material 'PLATON (Spek, 2003)'
_computing_structure_refinement 'SHELXL-97 (Sheldrick, 1997)'
_computing_structure_solution 'SHELXS-97 (Sheldrick, 1990)'
_diffrn_ambient_temperature 173(2)
_diffrn_measured_fraction_theta_full 0.998
_diffrn_measured_fraction_theta_max 0.998
_diffrn_measurement_device_type 'Nonius Kappa CCD diffractometer'
_diffrn_radiation_monochromator graphite
_diffrn_radiation_source 'fine-focus sealed tube'
_diffrn_radiation_type MoK\a
_diffrn_radiation_wavelength 0.71073
_diffrn_reflns_av_R_equivalents 0.0766
_diffrn_reflns_av_sigmaI/netI 0.0296
_diffrn_reflns_limit_h_max 11
_diffrn_reflns_limit_h_min -11
_diffrn_reflns_limit_k_max 19
_diffrn_reflns_limit_k_min -19
_diffrn_reflns_limit_l_max 25
_diffrn_reflns_limit_l_min -25
_diffrn_reflns_number 66052
_diffrn_reflns_theta_full 25.67
_diffrn_reflns_theta_max 25.67
_diffrn_reflns_theta_min 2.57
_exptl_absorpt_coefficient_mu 0.075
_exptl_absorpt_correction_type none
_exptl_crystal_colour colorless
_exptl_crystal_density_diffrn 1.159
_exptl_crystal_density_method 'not measured'
_exptl_crystal_description prism
_exptl_crystal_F_000 1160
_exptl_crystal_size_max 0.45
_exptl_crystal_size_mid 0.43
_exptl_crystal_size_min 0.38
_refine_diff_density_max 0.289
_refine_diff_density_min -0.205
_refine_diff_density_rms 0.056
_refine_ls_abs_structure_details 'Flack H D (1983), Acta Cryst. A39, 876-881'
_refine_ls_extinction_coef 0.0112(12)
_refine_ls_extinction_expression Fc^*^=kFc[1+0.001xFc^2^\l^3^/sin(2\q)]^-1/4^
_refine_ls_extinction_method SHELXL
_refine_ls_goodness_of_fit_ref 1.122
_refine_ls_hydrogen_treatment noref
_refine_ls_matrix_type full
_refine_ls_number_parameters 368
_refine_ls_number_reflns 3310
_refine_ls_number_restraints 0
_refine_ls_restrained_S_all 1.122
_refine_ls_R_factor_all 0.0570
_refine_ls_R_factor_gt 0.0397
_refine_ls_shift/su_max 0.000
_refine_ls_shift/su_mean 0.000
_refine_ls_structure_factor_coef Fsqd
_refine_ls_weighting_details 'calc w=1/[\s^2^(Fo^2^)+(0.0362P)^2^+0.6290P] where P=(Fo^2^+2Fc^2^)/3'
_refine_ls_weighting_scheme calc
_refine_ls_wR_factor_gt 0.0812
_refine_ls_wR_factor_ref 0.0891
_reflns_number_gt 2734
_reflns_number_total 3310
_reflns_threshold_expression >2sigma(I)
_cod_data_source_file cg901461k_si_007.cif
_cod_data_source_block 1_seriesIII
_cod_original_cell_volume 3092.3(11)
_cod_original_sg_symbol_H-M P212121
_cod_database_code 4502633

loop_
_symmetry_equiv_pos_as_xyz
'x, y, z'
'-x+1/2, -y, z+1/2'
'x+1/2, -y+1/2, -z'
'-x, y+1/2, -z+1/2'

loop_
_atom_site_label
_atom_site_type_symbol
_atom_site_fract_x
_atom_site_fract_y
_atom_site_fract_z
_atom_site_U_iso_or_equiv
_atom_site_adp_type
_atom_site_occupancy
_atom_site_symmetry_multiplicity
_atom_site_calc_flag
_atom_site_refinement_flags
O1A O 0.33240(18) 0.61518(10) 0.14504(7) 0.0319(4) Uani 1 1 d .
H1A H 0.3717 0.5974 0.1782 0.038 Uiso 1 1 calc R
C1A C 0.3656(2) 0.55949(14) 0.09442(10) 0.0263(5) Uani 1 1 d .
O2A O 0.47285(17) 0.54069(10) 0.23866(7) 0.0313(4) Uani 1 1 d .
H3A H 0.4416 0.5047 0.2642 0.038 Uiso 1 1 calc R
C2A C 0.5321(2) 0.54063(15) 0.09801(10) 0.0266(5) Uani 1 1 d .
H2A H 0.5876 0.5945 0.1013 0.032 Uiso 1 1 calc R
O3A O 0.57729(17) 0.49669(11) 0.04277(7) 0.0347(4) Uani 1 1 d .
C3A C 0.7100(3) 0.45295(18) 0.05671(12) 0.0411(6) Uani 1 1 d .
O4A O 0.71688(18) 0.44705(10) 0.12370(7) 0.0342(4) Uani 1 1 d .
C4A C 0.5841(2) 0.48049(15) 0.14924(11) 0.0287(5) Uani 1 1 d .
H4A H 0.5112 0.4339 0.1529 0.034 Uiso 1 1 calc R
C5A C 0.6143(2) 0.51569(15) 0.21595(10) 0.0285(5) Uani 1 1 d .
C11A C 0.2743(3) 0.47903(14) 0.09864(11) 0.0311(5) Uani 1 1 d .
C12A C 0.1814(3) 0.46481(17) 0.14927(12) 0.0402(6) Uani 1 1 d .
H12A H 0.1747 0.5055 0.1818 0.048 Uiso 1 1 calc R
C13A C 0.0981(3) 0.3921(2) 0.15317(16) 0.0558(8) Uani 1 1 d .
H13A H 0.0337 0.3837 0.1877 0.067 Uiso 1 1 calc R
C14A C 0.1090(4) 0.3326(2) 0.10705(18) 0.0664(10) Uani 1 1 d .
H14A H 0.0535 0.2823 0.1101 0.080 Uiso 1 1 calc R
C15A C 0.2004(4) 0.34525(18) 0.05599(16) 0.0615(9) Uani 1 1 d .
H15A H 0.2080 0.3036 0.0242 0.074 Uiso 1 1 calc R
C16A C 0.2814(3) 0.41914(16) 0.05123(13) 0.0425(6) Uani 1 1 d .
H16A H 0.3416 0.4286 0.0155 0.051 Uiso 1 1 calc R
C17A C 0.3232(3) 0.60952(14) 0.03543(10) 0.0282(5) Uani 1 1 d .
C18A C 0.1749(3) 0.62479(16) 0.02524(12) 0.0363(6) Uani 1 1 d .
H18A H 0.1046 0.6015 0.0532 0.044 Uiso 1 1 calc R
C19A C 0.1275(3) 0.67342(16) -0.02492(12) 0.0415(7) Uani 1 1 d .
H19A H 0.0256 0.6825 -0.0313 0.050 Uiso 1 1 calc R
C20A C 0.2283(3) 0.70854(16) -0.06559(12) 0.0426(7) Uani 1 1 d .
H20A H 0.1966 0.7423 -0.0998 0.051 Uiso 1 1 calc R
C21A C 0.3754(3) 0.69398(18) -0.05597(12) 0.0456(7) Uani 1 1 d .
H21A H 0.4454 0.7175 -0.0840 0.055 Uiso 1 1 calc R
C22A C 0.4227(3) 0.64517(16) -0.00564(11) 0.0385(6) Uani 1 1 d .
H22A H 0.5247 0.6363 0.0005 0.046 Uiso 1 1 calc R
C31A C 0.8415(3) 0.5032(2) 0.03442(13) 0.0624(10) Uani 1 1 d .
H111 H 0.8406 0.5065 -0.0116 0.094 Uiso 1 1 calc R
H112 H 0.9320 0.4757 0.0483 0.094 Uiso 1 1 calc R
H113 H 0.8369 0.5599 0.0521 0.094 Uiso 1 1 calc R
C32A C 0.7009(4) 0.3665(2) 0.02844(16) 0.0741(11) Uani 1 1 d .
H114 H 0.6147 0.3373 0.0452 0.111 Uiso 1 1 calc R
H116 H 0.7897 0.3349 0.0391 0.111 Uiso 1 1 calc R
H115 H 0.6925 0.3711 -0.0173 0.111 Uiso 1 1 calc R
C51A C 0.7139(3) 0.59313(15) 0.21545(10) 0.0285(5) Uani 1 1 d .
C52A C 0.6647(3) 0.66952(15) 0.23853(11) 0.0341(6) Uani 1 1 d .
H52A H 0.5664 0.6746 0.2529 0.041 Uiso 1 1 calc R
C53A C 0.7569(3) 0.73853(16) 0.24086(12) 0.0410(6) Uani 1 1 d .
H53A H 0.7220 0.7901 0.2574 0.049 Uiso 1 1 calc R
C54A C 0.8992(3) 0.73265(17) 0.21928(12) 0.0419(7) Uani 1 1 d .
H54A H 0.9621 0.7801 0.2206 0.050 Uiso 1 1 calc R
C55A C 0.9497(3) 0.65738(16) 0.19570(11) 0.0386(6) Uani 1 1 d .
H55A H 1.0472 0.6532 0.1802 0.046 Uiso 1 1 calc R
C56A C 0.8586(3) 0.58784(16) 0.19452(11) 0.0336(6) Uani 1 1 d .
H56A H 0.8951 0.5359 0.1793 0.040 Uiso 1 1 calc R
C57A C 0.6747(3) 0.44787(15) 0.26069(11) 0.0317(5) Uani 1 1 d .
C58A C 0.7381(3) 0.47163(18) 0.31686(12) 0.0474(7) Uani 1 1 d .
H58A H 0.7562 0.5294 0.3247 0.057 Uiso 1 1 calc R
C59A C 0.7760(4) 0.4125(2) 0.36229(13) 0.0578(8) Uani 1 1 d .
H59A H 0.8192 0.4301 0.4007 0.069 Uiso 1 1 calc R
C60A C 0.7510(3) 0.3288(2) 0.35157(14) 0.0554(8) Uani 1 1 d .
H60A H 0.7745 0.2884 0.3828 0.066 Uiso 1 1 calc R
C61A C 0.6918(3) 0.30414(19) 0.29521(15) 0.0600(9) Uani 1 1 d .
H61A H 0.6762 0.2462 0.2871 0.072 Uiso 1 1 calc R
C62A C 0.6546(3) 0.36282(16) 0.25009(14) 0.0491(7) Uani 1 1 d .
H62A H 0.6146 0.3446 0.2112 0.059 Uiso 1 1 calc R
N1 N 0.3459(3) 0.44900(17) 0.32815(13) 0.0724(9) Uani 1 1 d .
H2N H 0.2839 0.4063 0.3204 0.109 Uiso 1 1 d R
H1N H 0.4263 0.4294 0.3477 0.109 Uiso 1 1 d R
C1N C 0.3844(4) 0.5723(3) 0.39195(15) 0.0798(12) Uani 1 1 d .
H71A H 0.4601 0.5426 0.4159 0.120 Uiso 1 1 calc R
H71B H 0.3369 0.6140 0.4190 0.120 Uiso 1 1 calc R
H71C H 0.4295 0.6006 0.3559 0.120 Uiso 1 1 calc R
C2N C 0.2723(4) 0.5109(2) 0.36913(14) 0.0558(8) Uani 1 1 d .
H72A H 0.2292 0.4810 0.4061 0.067 Uiso 1 1 calc R
C3N C 0.1504(4) 0.5513(2) 0.33223(15) 0.0621(9) Uani 1 1 d .
H73A H 0.1938 0.5843 0.2975 0.075 Uiso 1 1 calc R
H73B H 0.0890 0.5068 0.3133 0.075 Uiso 1 1 calc R
C4N C 0.0542(4) 0.6078(3) 0.37078(18) 0.0884(13) Uani 1 1 d .
H74A H 0.0132 0.5761 0.4061 0.133 Uiso 1 1 calc R
H74B H -0.0258 0.6293 0.3446 0.133 Uiso 1 1 calc R
H74C H 0.1124 0.6548 0.3868 0.133 Uiso 1 1 calc R

loop_
_atom_site_aniso_label
_atom_site_aniso_U_11
_atom_site_aniso_U_22
_atom_site_aniso_U_33
_atom_site_aniso_U_23
_atom_site_aniso_U_13
_atom_site_aniso_U_12
O1A 0.0365(9) 0.0333(9) 0.0259(8) -0.0043(7) -0.0005(7) 0.0078(8)
C1A 0.0281(12) 0.0248(12) 0.0259(11) -0.0025(10) 0.0008(10) 0.0001(10)
O2A 0.0271(9) 0.0367(10) 0.0299(9) 0.0065(7) 0.0039(7) 0.0025(8)
C2A 0.0265(12) 0.0287(12) 0.0246(11) -0.0050(10) -0.0004(10) -0.0010(10)
O3A 0.0304(9) 0.0445(10) 0.0292(8) -0.0095(8) -0.0011(7) 0.0087(8)
C3A 0.0347(14) 0.0559(17) 0.0325(13) -0.0087(13) -0.0022(12) 0.0136(13)
O4A 0.0295(9) 0.0396(9) 0.0336(9) -0.0042(8) 0.0002(8) 0.0077(8)
C4A 0.0237(11) 0.0274(12) 0.0350(12) -0.0029(10) 0.0006(10) 0.0017(10)
C5A 0.0240(12) 0.0326(13) 0.0290(11) 0.0004(10) 0.0015(10) 0.0017(10)
C11A 0.0263(12) 0.0313(13) 0.0358(13) 0.0040(11) -0.0077(11) 0.0006(10)
C12A 0.0304(13) 0.0445(16) 0.0455(15) 0.0126(13) -0.0034(12) -0.0002(12)
C13A 0.0429(17) 0.0560(19) 0.069(2) 0.0284(17) -0.0094(16) -0.0126(15)
C14A 0.059(2) 0.0434(18) 0.097(3) 0.0314(19) -0.031(2) -0.0233(16)
C15A 0.074(2) 0.0325(15) 0.078(2) -0.0031(16) -0.029(2) -0.0093(16)
C16A 0.0460(15) 0.0356(14) 0.0460(15) -0.0019(12) -0.0123(13) -0.0035(13)
C17A 0.0320(13) 0.0241(12) 0.0285(12) -0.0049(10) -0.0028(10) 0.0005(10)
C18A 0.0340(14) 0.0367(14) 0.0384(13) 0.0038(11) 0.0010(12) 0.0040(12)
C19A 0.0394(15) 0.0434(16) 0.0418(14) -0.0006(13) -0.0059(13) 0.0116(13)
C20A 0.0603(19) 0.0344(14) 0.0329(14) 0.0033(11) -0.0055(13) 0.0074(14)
C21A 0.0506(18) 0.0497(17) 0.0366(14) 0.0100(13) -0.0007(13) -0.0046(14)
C22A 0.0354(14) 0.0435(16) 0.0367(14) 0.0054(12) -0.0008(11) -0.0044(12)
C31A 0.0363(15) 0.109(3) 0.0420(16) 0.0127(18) 0.0048(13) 0.0105(18)
C32A 0.079(2) 0.071(2) 0.073(2) -0.0388(18) -0.030(2) 0.038(2)
C51A 0.0308(12) 0.0326(13) 0.0221(11) 0.0032(10) -0.0041(10) -0.0005(11)
C52A 0.0357(14) 0.0346(14) 0.0321(12) -0.0005(11) -0.0014(11) 0.0000(12)
C53A 0.0486(17) 0.0338(14) 0.0407(14) -0.0046(12) -0.0041(13) -0.0006(13)
C54A 0.0463(17) 0.0401(15) 0.0393(14) 0.0009(12) -0.0036(13) -0.0129(13)
C55A 0.0339(14) 0.0469(16) 0.0352(14) -0.0007(12) -0.0002(12) -0.0062(13)
C56A 0.0323(13) 0.0378(14) 0.0307(12) -0.0031(11) 0.0003(11) -0.0003(12)
C57A 0.0242(12) 0.0358(14) 0.0351(12) 0.0065(11) 0.0033(10) 0.0025(11)
C58A 0.0620(19) 0.0428(15) 0.0374(15) 0.0032(12) -0.0081(14) 0.0119(15)
C59A 0.071(2) 0.064(2) 0.0379(15) 0.0091(14) -0.0090(15) 0.0187(18)
C60A 0.0471(18) 0.058(2) 0.0610(19) 0.0307(16) 0.0008(15) 0.0120(16)
C61A 0.058(2) 0.0418(17) 0.081(2) 0.0216(16) -0.0175(18) -0.0045(15)
C62A 0.0490(17) 0.0375(16) 0.0607(18) 0.0129(13) -0.0159(15) -0.0034(14)
N1 0.0765(19) 0.0597(17) 0.0810(19) 0.0251(15) 0.0429(17) 0.0211(16)
C1N 0.066(2) 0.131(4) 0.0427(17) -0.002(2) -0.0002(17) 0.004(3)
C2N 0.0565(18) 0.0632(19) 0.0477(16) 0.0201(15) 0.0193(15) 0.0162(17)
C3N 0.0587(19) 0.070(2) 0.0573(18) -0.0102(17) -0.0008(17) 0.0135(18)
C4N 0.078(3) 0.109(3) 0.078(2) -0.024(2) -0.013(2) 0.040(3)

loop_
_atom_type_symbol
_atom_type_description
_atom_type_scat_dispersion_real
_atom_type_scat_dispersion_imag
_atom_type_scat_source
C C 0.0033 0.0000 'International Tables Vol C Tables 4.2.6.8 and 6.1.1.4'
H H 0.0000 0.0000 'International Tables Vol C Tables 4.2.6.8 and 6.1.1.4'
N N 0.0061 0.0000 'International Tables Vol C Tables 4.2.6.8 and 6.1.1.4'
O O 0.0106 0.0000 'International Tables Vol C Tables 4.2.6.8 and 6.1.1.4'

loop_
_geom_angle_atom_site_label_1
_geom_angle_atom_site_label_2
_geom_angle_atom_site_label_3
_geom_angle
O1A C1A C11A 111.19(18)
O1A C1A C17A 103.90(16)
C11A C1A C17A 110.24(18)
O1A C1A C2A 106.91(18)
C11A C1A C2A 111.52(18)
C17A C1A C2A 112.79(18)
O3A C2A C4A 100.94(17)
O3A C2A C1A 109.70(17)
C4A C2A C1A 117.47(19)
C3A O3A C2A 108.23(16)
O3A C3A O4A 106.06(19)
O3A C3A C32A 108.5(2)
O4A C3A C32A 109.9(2)
O3A C3A C31A 110.3(2)
O4A C3A C31A 108.1(2)
C32A C3A C31A 113.7(3)
C3A O4A C4A 108.48(18)
O4A C4A C2A 103.05(18)
O4A C4A C5A 109.40(18)
C2A C4A C5A 118.76(19)
O2A C5A C51A 108.12(18)
O2A C5A C57A 107.92(18)
C51A C5A C57A 110.96(18)
O2A C5A C4A 104.43(17)
C51A C5A C4A 112.98(18)
C57A C5A C4A 112.01(19)
C16A C11A C12A 118.6(2)
C16A C11A C1A 120.5(2)
C12A C11A C1A 120.9(2)
C13A C12A C11A 121.1(3)
C14A C13A C12A 119.8(3)
C13A C14A C15A 120.4(3)
C14A C15A C16A 119.9(3)
C11A C16A C15A 120.2(3)
C22A C17A C18A 117.9(2)
C22A C17A C1A 124.4(2)
C18A C17A C1A 117.6(2)
C19A C18A C17A 121.4(2)
C20A C19A C18A 120.1(2)
C21A C20A C19A 119.1(2)
C20A C21A C22A 120.7(3)
C17A C22A C21A 120.9(3)
C52A C51A C56A 118.2(2)
C52A C51A C5A 120.9(2)
C56A C51A C5A 120.9(2)
C51A C52A C53A 120.9(2)
C54A C53A C52A 120.3(3)
C53A C54A C55A 119.6(3)
C54A C55A C56A 120.2(2)
C55A C56A C51A 120.8(2)
C58A C57A C62A 117.7(2)
C58A C57A C5A 119.4(2)
C62A C57A C5A 122.5(2)
C57A C58A C59A 121.2(3)
C60A C59A C58A 120.1(3)
C59A C60A C61A 119.3(3)
C60A C61A C62A 120.6(3)
C61A C62A C57A 121.1(3)
N1 C2N C1N 108.6(3)
N1 C2N C3N 108.2(3)
C1N C2N C3N 113.1(3)
C4N C3N C2N 113.8(3)

loop_
_geom_bond_atom_site_label_1
_geom_bond_atom_site_label_2
_geom_bond_distance
O1A C1A 1.428(3)
C1A C11A 1.532(3)
C1A C17A 1.537(3)
C1A C2A 1.549(3)
O2A C5A 1.434(3)
C2A O3A 1.429(3)
C2A C4A 1.527(3)
O3A C3A 1.427(3)
C3A O4A 1.430(3)
C3A C32A 1.505(4)
C3A C31A 1.518(4)
O4A C4A 1.430(3)
C4A C5A 1.551(3)
C5A C51A 1.532(3)
C5A C57A 1.542(3)
C11A C16A 1.390(3)
C11A C12A 1.389(3)
C12A C13A 1.388(4)
C13A C14A 1.369(5)
C14A C15A 1.384(5)
C15A C16A 1.394(4)
C17A C22A 1.382(3)
C17A C18A 1.390(3)
C18A C19A 1.388(4)
C19A C20A 1.381(4)
C20A C21A 1.376(4)
C21A C22A 1.392(4)
C51A C52A 1.388(3)
C51A C56A 1.394(3)
C52A C53A 1.386(4)
C53A C54A 1.379(4)
C54A C55A 1.380(4)
C55A C56A 1.386(4)
C57A C58A 1.380(4)
C57A C62A 1.387(4)
C58A C59A 1.394(4)
C59A C60A 1.372(4)
C60A C61A 1.373(4)
C61A C62A 1.383(4)
N1 C2N 1.478(4)
C1N C2N 1.497(5)
C2N C3N 1.505(4)
C3N C4N 1.501(5)

loop_
_geom_hbond_atom_site_label_D
_geom_hbond_atom_site_label_H
_geom_hbond_atom_site_label_A
_geom_hbond_distance_DH
_geom_hbond_distance_HA
_geom_hbond_distance_DA
_geom_hbond_angle_DHA
O1A H1A O2A 0.84 1.82 2.649(2) 167.2
O2A H3A N1 0.84 1.84 2.665(3) 165.2

loop_
_geom_torsion_atom_site_label_1
_geom_torsion_atom_site_label_2
_geom_torsion_atom_site_label_3
_geom_torsion_atom_site_label_4
_geom_torsion
O1A C1A C11A C12A -4.1(3)
O1A C1A C17A C18A -69.0(3)
O2A C5A C51A C52A 4.0(3)
O2A C5A C57A C58A -80.1(3)
C1N C2N C3N C4N -67.0(4)
